data_7017957
loop_
_publ_author_name
'Grochala, Wojciech'
'Cyra\'nski, Micha\/l Ksawery'
'Derzsi, Mariana'
'Micha\/lowski, Tomasz'
'Malinowski, Przemys\/law J'
'Mazej, Zoran'
'Kurzyd\/lowski, Dominik'
'Ko\'zmi\'nski, Wiktor'
'Budzianowski, Armand'
'Leszczy\'nski, Piotr J'

_publ_section_title
;
 Crystal and electronic structure, lattice dynamics and thermal properties
 of Ag(i)(SO(3))R (R = F, CF(3)) Lewis acids in the solid state.
;
_journal_issue 7
_journal_name_full 'Dalton transactions (Cambridge, England : 2003)'
_journal_page_first 2034
_journal_page_last 2047
_journal_paper_doi 10.1039/c1dt11747e
_journal_volume 41
_journal_year 2012
_chemical_formula_sum 'Ag F O3 S'
_chemical_formula_weight 206.93
_chemical_name_systematic
;
?
;
_space_group_IT_number 11
_symmetry_cell_setting monoclinic
_symmetry_space_group_name_Hall '-P 2yb'
_symmetry_space_group_name_H-M 'P 1 21/m 1'
_atom_sites_solution_hydrogens none
_atom_sites_solution_primary direct
_atom_sites_solution_secondary difmap
_audit_creation_method SHELXL-97
_cell_angle_alpha 90.00
_cell_angle_beta 94.599(18)
_cell_angle_gamma 90.00
_cell_formula_units_Z 4
_cell_length_a 5.4128(10)
_cell_length_b 8.1739(14)
_cell_length_c 7.5436(17)
_cell_measurement_temperature 100(2)
_cell_volume 332.68(11)
_computing_cell_refinement
;
CrysAlis RED, Oxford Diffraction Ltd.,
Version 1.171.28cycle2 beta (release 25-10-2005 CrysAlis171 .NET)
(compiled Oct 25 2005,08:50:05)
;
_computing_data_collection
;
CrysAlis CCD, Oxford Diffraction Ltd.,
Version 1.171.28cycle2 beta (release 25-10-2005 CrysAlis171 .NET)
(compiled Oct 25 2005,08:50:05)
;
_computing_data_reduction
;
CrysAlis RED, Oxford Diffraction Ltd.,
Version 1.171.28cycle2 beta (release 25-10-2005 CrysAlis171 .NET)
(compiled Oct 25 2005,08:50:05)
;
_computing_molecular_graphics 'Mercury 2.2'
_computing_publication_material SHELXTL-98
_computing_structure_refinement 'SHELXL-97 (Sheldrick, 1997)'
_computing_structure_solution 'SHELXS-97 (Sheldrick, 1990)'
_diffrn_ambient_temperature 100(2)
_diffrn_detector_area_resol_mean 8.6479
_diffrn_measured_fraction_theta_full 0.987
_diffrn_measured_fraction_theta_max 0.925
_diffrn_measurement_device_type 'KM4 CCD'
_diffrn_measurement_method 'omega scan'
_diffrn_radiation_monochromator graphite
_diffrn_radiation_source 'fine-focus sealed tube'
_diffrn_radiation_type MoK\a
_diffrn_radiation_wavelength 0.71073
_diffrn_reflns_av_R_equivalents 0.0183
_diffrn_reflns_av_sigmaI/netI 0.0145
_diffrn_reflns_limit_h_max 7
_diffrn_reflns_limit_h_min -6
_diffrn_reflns_limit_k_max 10
_diffrn_reflns_limit_k_min -10
_diffrn_reflns_limit_l_max 9
_diffrn_reflns_limit_l_min -9
_diffrn_reflns_number 2798
_diffrn_reflns_theta_full 27.50
_diffrn_reflns_theta_max 28.67
_diffrn_reflns_theta_min 3.68
_diffrn_standards_number '1 frame'
_exptl_absorpt_coefficient_mu 6.542
_exptl_absorpt_correction_T_max 0.39
_exptl_absorpt_correction_T_min 0.18
_exptl_absorpt_correction_type analytical
_exptl_absorpt_process_details
;
CrysAlis RED, Oxford Diffraction Ltd.,
Version 1.171.28cycle2 beta (release 25-10-2005 CrysAlis171 .NET)
(compiled Oct 25 2005,08:50:05)
Analytical numeric absorption correction using a multifaceted crystal
model based on expressions derived by R.C. Clark & J.S. Reid.
;
_exptl_crystal_colour colourless
_exptl_crystal_density_diffrn 4.131
_exptl_crystal_density_method 'not measured'
_exptl_crystal_description prismatic
_exptl_crystal_F_000 384
_exptl_crystal_size_max 0.37
_exptl_crystal_size_mid 0.20
_exptl_crystal_size_min 0.16
_refine_diff_density_max 5.203
_refine_diff_density_min -1.744
_refine_diff_density_rms 0.606
_refine_ls_extinction_coef 0.028(6)
_refine_ls_extinction_expression Fc^*^=kFc[1+0.001xFc^2^\l^3^/sin(2\q)]^-1/4^
_refine_ls_extinction_method SHELXL
_refine_ls_goodness_of_fit_ref 1.131
_refine_ls_hydrogen_treatment none
_refine_ls_matrix_type full
_refine_ls_number_parameters 65
_refine_ls_number_reflns 843
_refine_ls_number_restraints 0
_refine_ls_restrained_S_all 1.131
_refine_ls_R_factor_all 0.0625
_refine_ls_R_factor_gt 0.0611
_refine_ls_shift/su_max 0.000
_refine_ls_shift/su_mean 0.000
_refine_ls_structure_factor_coef Fsqd
_refine_ls_weighting_details 'calc w=1/[\s^2^(Fo^2^)+(0.1312P)^2^+1.3185P] where P=(Fo^2^+2Fc^2^)/3'
_refine_ls_weighting_scheme calc
_refine_ls_wR_factor_gt 0.1670
_refine_ls_wR_factor_ref 0.1688
_reflns_number_gt 810
_reflns_number_total 843
_reflns_threshold_expression >2sigma(I)
_cod_data_source_file c1dt11747e.txt
_cod_data_source_block compound1
_cod_depositor_comments
;
The following automatic conversions were performed:

'_symmetry_cell_setting' value 'Monoclinic' changed to 'monoclinic'
according to /home/saulius/struct/CIF-dictionaries/cif_core.dic
dictionary named 'cif_core.dic' version 2.4.1 from 2010-06-29.

Automatic conversion script
Id: cif_fix_values 1715 2011-07-08 13:25:40Z adriana 
;
_cod_original_sg_symbol_H-M P21/m
_cod_database_code 7017957

loop_
_symmetry_equiv_pos_as_xyz
'x, y, z'
'-x, y+1/2, -z'
'-x, -y, -z'
'x, -y-1/2, z'

loop_
_atom_site_label
_atom_site_type_symbol
_atom_site_fract_x
_atom_site_fract_y
_atom_site_fract_z
_atom_site_U_iso_or_equiv
_atom_site_adp_type
_atom_site_occupancy
_atom_site_symmetry_multiplicity
_atom_site_calc_flag
_atom_site_refinement_flags
Ag1 Ag 0.21128(10) 0.01217(7) 0.20850(8) 0.0212(4) Uani 1 1 d .
S1 S -0.3171(4) -0.2500 0.1774(3) 0.0122(6) Uani 1 2 d S
S2 S 0.7278(4) 0.2500 0.3471(3) 0.0196(6) Uani 1 2 d S
O1 O -0.2138(9) -0.1003(6) 0.1149(6) 0.0181(10) Uani 1 1 d .
O2 O -0.5868(12) -0.2500 0.1716(8) 0.0149(13) Uani 1 2 d S
O3 O 0.4906(12) 0.2500 0.2462(9) 0.0172(14) Uani 1 2 d S
O4 O 0.9428(12) 0.2500 0.2466(9) 0.0152(13) Uani 1 2 d S
F1 F -0.2339(12) -0.2500 0.3790(8) 0.0213(13) Uani 1 2 d S
O5 O 0.7401(8) 0.1050(6) 0.4681(5) 0.0205(10) Uani 0.50 1 d P
F2 F 0.7401(8) 0.1050(6) 0.4681(5) 0.0205(10) Uani 0.50 1 d P

loop_
_atom_site_aniso_label
_atom_site_aniso_U_11
_atom_site_aniso_U_22
_atom_site_aniso_U_33
_atom_site_aniso_U_23
_atom_site_aniso_U_13
_atom_site_aniso_U_12
Ag1 0.0123(5) 0.0101(5) 0.0412(6) -0.00023(17) 0.0021(3) 0.00021(15)
S1 0.0121(10) 0.0102(12) 0.0143(9) 0.000 0.0004(7) 0.000
S2 0.0092(11) 0.0394(16) 0.0098(10) 0.000 -0.0011(8) 0.000
O1 0.016(2) 0.013(2) 0.026(2) -0.0001(18) 0.0043(17) -0.0024(17)
O2 0.014(3) 0.017(3) 0.014(3) 0.000 0.002(2) 0.000
O3 0.010(3) 0.021(4) 0.020(3) 0.000 -0.007(2) 0.000
O4 0.010(3) 0.014(3) 0.021(3) 0.000 0.002(2) 0.000
F1 0.023(3) 0.021(3) 0.019(3) 0.000 -0.005(2) 0.000
O5 0.027(2) 0.017(2) 0.0177(18) 0.0034(16) 0.0009(16) 0.0007(18)
F2 0.027(2) 0.017(2) 0.0177(18) 0.0034(16) 0.0009(16) 0.0007(18)

loop_
_atom_type_symbol
_atom_type_description
_atom_type_scat_dispersion_real
_atom_type_scat_dispersion_imag
_atom_type_scat_source
Ag Ag -0.8971 1.1015 'International Tables Vol C Tables 4.2.6.8 and 6.1.1.4'
O O 0.0106 0.0060 'International Tables Vol C Tables 4.2.6.8 and 6.1.1.4'
S S 0.1246 0.1234 'International Tables Vol C Tables 4.2.6.8 and 6.1.1.4'
F F 0.0171 0.0103 'International Tables Vol C Tables 4.2.6.8 and 6.1.1.4'

loop_
_geom_angle_atom_site_label_1
_geom_angle_atom_site_label_2
_geom_angle_atom_site_label_3
_geom_angle
_geom_angle_site_symmetry_1
_geom_angle_site_symmetry_3
O2 Ag1 O4 170.34(19) 1_655 1_455
O2 Ag1 O3 115.53(19) 1_655 .
O4 Ag1 O3 74.08(18) 1_455 .
O2 Ag1 O1 93.14(18) 1_655 .
O4 Ag1 O1 77.69(17) 1_455 .
O3 Ag1 O1 148.87(16) . .
O2 Ag1 O1 95.90(18) 1_655 3
O4 Ag1 O1 86.37(19) 1_455 3
O3 Ag1 O1 80.61(19) . 3
O1 Ag1 O1 84.82(16) . 3
O1 S1 O1 116.3(4) 4 .
O1 S1 O2 113.9(2) 4 .
O1 S1 O2 113.9(2) . .
O1 S1 F1 103.4(2) 4 .
O1 S1 F1 103.4(2) . .
O2 S1 F1 104.0(4) . .
O4 S2 O3 116.5(5) . .
O4 S2 F2 108.9(2) . 4_565
O3 S2 F2 108.5(3) . 4_565
O4 S2 O5 108.9(2) . 4_565
O3 S2 O5 108.5(3) . 4_565
O4 S2 O5 108.9(2) . .
O3 S2 O5 108.5(3) . .
F2 S2 O5 105.0(4) 4_565 .
O5 S2 O5 105.0(4) 4_565 .
S1 O1 Ag1 125.9(3) . .
S1 O1 Ag1 125.9(3) . 3
Ag1 O1 Ag1 95.18(16) . 3
S1 O2 Ag1 117.06(15) . 4_455
S1 O2 Ag1 117.06(15) . 1_455
Ag1 O2 Ag1 123.6(3) 4_455 1_455
S2 O3 Ag1 125.02(16) . .
S2 O3 Ag1 125.02(16) . 4_565
Ag1 O3 Ag1 104.1(2) . 4_565
S2 O4 Ag1 124.91(15) . 4_665
S2 O4 Ag1 124.91(15) . 1_655
Ag1 O4 Ag1 104.6(2) 4_665 1_655

loop_
_geom_bond_atom_site_label_1
_geom_bond_atom_site_label_2
_geom_bond_distance
_geom_bond_site_symmetry_2
Ag1 O2 2.432(3) 1_655
Ag1 O4 2.458(4) 1_455
Ag1 O3 2.465(4) .
Ag1 O1 2.525(5) .
Ag1 O1 2.545(5) 3
S1 O1 1.440(5) 4
S1 O1 1.440(5) .
S1 O2 1.457(7) .
S1 F1 1.551(6) .
S2 O4 1.439(6) .
S2 O3 1.439(6) .
S2 F2 1.494(5) 4_565
S2 O5 1.494(5) 4_565
S2 O5 1.494(5) .
O1 Ag1 2.545(5) 3
O2 Ag1 2.432(3) 4_455
O2 Ag1 2.432(3) 1_455
O3 Ag1 2.465(4) 4_565
O4 Ag1 2.458(4) 4_665
O4 Ag1 2.458(4) 1_655

loop_
_geom_torsion_atom_site_label_1
_geom_torsion_atom_site_label_2
_geom_torsion_atom_site_label_3
_geom_torsion_atom_site_label_4
_geom_torsion
_geom_torsion_site_symmetry_1
_geom_torsion_site_symmetry_4
O1 S1 O1 Ag1 -71.7(5) 4 .
O2 S1 O1 Ag1 152.9(3) . .
F1 S1 O1 Ag1 40.8(4) . .
O1 S1 O1 Ag1 59.8(5) 4 3
O2 S1 O1 Ag1 -75.6(4) . 3
F1 S1 O1 Ag1 172.3(3) . 3
O2 Ag1 O1 S1 46.8(3) 1_655 .
O4 Ag1 O1 S1 -130.1(4) 1_455 .
O3 Ag1 O1 S1 -155.4(4) . .
O1 Ag1 O1 S1 142.5(4) 3 .
O2 Ag1 O1 Ag1 -95.65(18) 1_655 3
O4 Ag1 O1 Ag1 87.4(2) 1_455 3
O3 Ag1 O1 Ag1 62.2(4) . 3
O1 Ag1 O1 Ag1 0.0 3 3
O1 S1 O2 Ag1 30.0(4) 4 4_455
O1 S1 O2 Ag1 166.5(3) . 4_455
F1 S1 O2 Ag1 -81.7(3) . 4_455
O1 S1 O2 Ag1 -166.5(3) 4 1_455
O1 S1 O2 Ag1 -30.0(4) . 1_455
F1 S1 O2 Ag1 81.7(3) . 1_455
O4 S2 O3 Ag1 105.6(4) . .
F2 S2 O3 Ag1 -131.1(3) 4_565 .
O5 S2 O3 Ag1 -131.1(3) 4_565 .
O5 S2 O3 Ag1 -17.6(5) . .
O4 S2 O3 Ag1 -105.6(4) . 4_565
F2 S2 O3 Ag1 17.6(5) 4_565 4_565
O5 S2 O3 Ag1 17.6(5) 4_565 4_565
O5 S2 O3 Ag1 131.1(3) . 4_565
O2 Ag1 O3 S2 -38.7(5) 1_655 .
O4 Ag1 O3 S2 140.4(5) 1_455 .
O1 Ag1 O3 S2 166.0(3) . .
O1 Ag1 O3 S2 -130.8(5) 3 .
O2 Ag1 O3 Ag1 167.3(2) 1_655 4_565
O4 Ag1 O3 Ag1 -13.6(2) 1_455 4_565
O1 Ag1 O3 Ag1 12.0(5) . 4_565
O1 Ag1 O3 Ag1 75.2(2) 3 4_565
O3 S2 O4 Ag1 105.3(4) . 4_665
F2 S2 O4 Ag1 -17.7(5) 4_565 4_665
O5 S2 O4 Ag1 -17.7(5) 4_565 4_665
O5 S2 O4 Ag1 -131.7(3) . 4_665
O3 S2 O4 Ag1 -105.3(4) . 1_655
F2 S2 O4 Ag1 131.7(3) 4_565 1_655
O5 S2 O4 Ag1 131.7(3) 4_565 1_655
O5 S2 O4 Ag1 17.7(5) . 1_655
